data_7049206
loop_
_publ_author_name
'Song, Jintong'
'Wang, Man'
'Xu, Xuemei'
'Qu, Lang'
'Zhou, Xiangge'
'Xiang, Haifeng'

_publ_section_title
;
 1D-helical platinum(ii) complexes bearing metal-induced chirality,
 aggregation-induced red phosphorescence, and circularly polarized
 luminescence.
;
_journal_issue 13
_journal_name_full 'Dalton transactions (Cambridge, England : 2003)'
_journal_page_first 4420
_journal_page_last 4428
_journal_paper_doi 10.1039/c8dt03615b
_journal_volume 48
_journal_year 2019
_chemical_formula_moiety 'C60 H38 N4 O2 Pt2, 2(C7 H8)'
_chemical_formula_sum 'C74 H54 N4 O2 Pt2'
_chemical_formula_weight 1421.39
_space_group_crystal_system monoclinic
_space_group_IT_number 15
_space_group_name_Hall '-I 2yc'
_space_group_name_H-M_alt 'I 1 2/c 1'
_symmetry_space_group_name_Hall '-I 2yc'
_symmetry_space_group_name_H-M 'I 1 2/c 1'
_atom_sites_solution_hydrogens geom
_atom_sites_solution_primary iterative
_audit_creation_date 2018-12-17
_audit_creation_method
;
Olex2 1.2
(compiled 2018.05.29 svn.r3508 for OlexSys, GUI svn.r5506)
;
_audit_update_record
;
2018-12-25 deposited with the CCDC.    2019-02-27 downloaded from the CCDC.
;
_cell_angle_alpha 90
_cell_angle_beta 104.291(4)
_cell_angle_gamma 90
_cell_formula_units_Z 4
_cell_length_a 18.5883(8)
_cell_length_b 11.8497(3)
_cell_length_c 26.2885(9)
_cell_measurement_reflns_used 3792
_cell_measurement_temperature 293(2)
_cell_measurement_theta_max 28.0460
_cell_measurement_theta_min 3.3350
_cell_volume 5611.3(4)
_computing_cell_refinement
;
CrysAlisPro, Agilent Technologies,
Version 1.171.37.35 (release 13-08-2014 CrysAlis171 .NET)
(compiled Aug 13 2014,18:06:01)
;
_computing_data_collection
;
CrysAlisPro, Agilent Technologies,
Version 1.171.37.35 (release 13-08-2014 CrysAlis171 .NET)
(compiled Aug 13 2014,18:06:01)
;
_computing_data_reduction
;
CrysAlisPro, Agilent Technologies,
Version 1.171.37.35 (release 13-08-2014 CrysAlis171 .NET)
(compiled Aug 13 2014,18:06:01)
;
_computing_molecular_graphics 'Olex2 (Dolomanov et al., 2009)'
_computing_publication_material 'Olex2 (Dolomanov et al., 2009)'
_computing_structure_refinement 'ShelXL (Sheldrick, 2015)'
_computing_structure_solution
;
Superflip (Palatinus & Chapuis, 2007;Palatinus & van der Lee, 2008;
Palatinus et al., 2012)
;
_diffrn_ambient_temperature 293.15
_diffrn_detector 'CCD plate'
_diffrn_detector_area_resol_mean 16.0874
_diffrn_detector_type Eos
_diffrn_measured_fraction_theta_full 0.998
_diffrn_measured_fraction_theta_max 0.998
_diffrn_measurement_details
;
#__ type_ start__ end____ width___ exp.time_
  1 omega  -50.00    4.00   1.0000   22.5000
omega____ theta____ kappa____ phi______ frames
    -      -14.9669  -38.0000 -120.0000 54

#__ type_ start__ end____ width___ exp.time_
  2 omega  -84.00   54.00   1.0000   22.5000
omega____ theta____ kappa____ phi______ frames
    -      -14.9669    0.0000  120.0000 138

#__ type_ start__ end____ width___ exp.time_
  3 omega  -22.00    8.00   1.0000   22.5000
omega____ theta____ kappa____ phi______ frames
    -      -14.9669  -99.0000   30.0000 30
;
_diffrn_measurement_device 'four-circle diffractometer'
_diffrn_measurement_device_type 'Xcalibur, Eos'
_diffrn_measurement_method '\w scans'
_diffrn_orient_matrix_UB_11 0.0115867000
_diffrn_orient_matrix_UB_12 0.0520739000
_diffrn_orient_matrix_UB_13 -0.0086849000
_diffrn_orient_matrix_UB_21 0.0260171000
_diffrn_orient_matrix_UB_22 0.0068291000
_diffrn_orient_matrix_UB_23 0.0245500000
_diffrn_orient_matrix_UB_31 0.0272041000
_diffrn_orient_matrix_UB_32 -0.0287554000
_diffrn_orient_matrix_UB_33 -0.0098196000
_diffrn_radiation_monochromator graphite
_diffrn_radiation_probe x-ray
_diffrn_radiation_type MoK\a
_diffrn_radiation_wavelength 0.71073
_diffrn_reflns_av_R_equivalents 0.0404
_diffrn_reflns_av_unetI/netI 0.0603
_diffrn_reflns_Laue_measured_fraction_full 0.998
_diffrn_reflns_Laue_measured_fraction_max 0.998
_diffrn_reflns_limit_h_max 22
_diffrn_reflns_limit_h_min -23
_diffrn_reflns_limit_k_max 14
_diffrn_reflns_limit_k_min -12
_diffrn_reflns_limit_l_max 32
_diffrn_reflns_limit_l_min -26
_diffrn_reflns_number 12906
_diffrn_reflns_point_group_measured_fraction_full 0.998
_diffrn_reflns_point_group_measured_fraction_max 0.998
_diffrn_reflns_theta_full 25.242
_diffrn_reflns_theta_max 26.372
_diffrn_reflns_theta_min 2.951
_diffrn_source 'Enhance (Mo) X-ray Source'
_exptl_absorpt_coefficient_mu 5.035
_exptl_absorpt_correction_T_max 1.00000
_exptl_absorpt_correction_T_min 0.39305
_exptl_absorpt_correction_type multi-scan
_exptl_absorpt_process_details
;
CrysAlisPro, Agilent Technologies,
Version 1.171.37.35 (release 13-08-2014 CrysAlis171 .NET)
(compiled Aug 13 2014,18:06:01)
Empirical absorption correction using spherical harmonics,
 implemented in SCALE3 ABSPACK scaling algorithm.
;
_exptl_crystal_colour 'clear red'
_exptl_crystal_colour_lustre clear
_exptl_crystal_colour_primary red
_exptl_crystal_density_diffrn 1.683
_exptl_crystal_density_method 'not measured'
_exptl_crystal_description granular
_exptl_crystal_F_000 2792
_exptl_crystal_size_max 0.3
_exptl_crystal_size_mid 0.2
_exptl_crystal_size_min 0.08
_refine_diff_density_max 1.126
_refine_diff_density_min -1.079
_refine_diff_density_rms 0.133
_refine_ls_extinction_method none
_refine_ls_goodness_of_fit_ref 1.051
_refine_ls_hydrogen_treatment constr
_refine_ls_matrix_type full
_refine_ls_number_parameters 359
_refine_ls_number_reflns 5737
_refine_ls_number_restraints 18
_refine_ls_restrained_S_all 1.068
_refine_ls_R_factor_all 0.0614
_refine_ls_R_factor_gt 0.0371
_refine_ls_shift/su_max 0.005
_refine_ls_shift/su_mean 0.000
_refine_ls_structure_factor_coef Fsqd
_refine_ls_weighting_details 'w=1/[\s^2^(Fo^2^)+(0.0336P)^2^] where P=(Fo^2^+2Fc^2^)/3'
_refine_ls_weighting_scheme calc
_refine_ls_wR_factor_gt 0.0746
_refine_ls_wR_factor_ref 0.0864
_reflns_Friedel_coverage 0.000
_reflns_number_gt 4247
_reflns_number_total 5737
_reflns_threshold_expression 'I > 2\s(I)'
_cod_data_source_file c8dt03615b2.cif
_cod_data_source_block 180521_s1_sjt
_cod_depositor_comments 'Adding full bibliography for 7049205--7049208.cif.'
_cod_database_code 7049206
_shelx_shelxl_version_number 2014/7
_chemical_oxdiff_formula c12h12n2o3pt1
_shelx_space_group_comment
;
The symmetry employed for this shelxl refinement is uniquely defined
by the following loop, which should always be used as a source of
symmetry information in preference to the above space-group names.
They are only intended as comments.
;
_shelx_estimated_absorpt_t_max 0.689
_shelx_estimated_absorpt_t_min 0.313
_reflns_odcompleteness_completeness 99.78
_reflns_odcompleteness_iscentric 1
_reflns_odcompleteness_theta 26.32
_olex2_refinement_description
;
1. Fixed Uiso
 At 1.2 times of:
  All C(H) groups
 At 1.5 times of:
  All C(H,H,H) groups
2. Uiso/Uaniso restraints and constraints
Uanis(C35) \\sim Ueq, Uanis(C36) \\sim Ueq, Uanis(C37) \\sim Ueq: with sigma of
0.01 and sigma for terminal atoms of 0.02
3.a Aromatic/amide H refined with riding coordinates:
 C2(H2), C3(H3), C4(H4), C5(H5), C7(H7), C8(H8), C14(H14), C15(H15), C16(H16),
 C17(H17), C19(H19), C20(H20), C21(H21), C22(H22), C23(H23), C27(H27), C28(H28),
  C29(H29), C30(H30), C32(H32), C33(H33), C34(H34), C35(H35), C36(H36)
3.b Fitted hexagon refined as free rotating group:
 C31(C32,C33,C34,C35,C36)
3.c Idealised Me refined as rotating group:
 C37(H37A,H37B,H37C)
;
_olex2_submission_special_instructions 'No special instructions were received'

loop_
_space_group_symop_operation_xyz
'x, y, z'
'-x, y, -z+1/2'
'x+1/2, y+1/2, z+1/2'
'-x+1/2, y+1/2, -z+1'
'-x, -y, -z'
'x, -y, z-1/2'
'-x+1/2, -y+1/2, -z+1/2'
'x+1/2, -y+1/2, z'

loop_
_atom_site_label
_atom_site_type_symbol
_atom_site_fract_x
_atom_site_fract_y
_atom_site_fract_z
_atom_site_U_iso_or_equiv
_atom_site_adp_type
_atom_site_occupancy
_atom_site_site_symmetry_order
_atom_site_calc_flag
_atom_site_refinement_flags_posn
_atom_site_refinement_flags_adp
Pt1 Pt 0.50714(2) 0.19096(2) 0.35214(2) 0.03331(9) Uani 1 1 d . .
O1 O 0.5289(2) 0.0241(3) 0.33418(15) 0.0379(9) Uani 1 1 d . .
N1 N 0.4470(3) 0.1155(4) 0.39757(18) 0.0362(11) Uani 1 1 d . .
N2 N 0.5698(2) 0.2592(4) 0.30865(17) 0.0327(10) Uani 1 1 d . .
C1 C 0.4571(3) 0.1396(5) 0.4507(2) 0.0401(14) Uani 1 1 d . .
C2 C 0.5098(4) 0.2188(5) 0.4744(2) 0.0478(16) Uani 1 1 d . .
H2 H 0.5368 0.2566 0.4543 0.057 Uiso 1 1 calc R .
C3 C 0.5227(4) 0.2422(6) 0.5267(3) 0.0615(19) Uani 1 1 d . .
H3 H 0.5559 0.2990 0.5414 0.074 Uiso 1 1 calc R .
C4 C 0.4865(5) 0.1819(6) 0.5577(3) 0.072(2) Uani 1 1 d . .
H4 H 0.4984 0.1936 0.5937 0.086 Uiso 1 1 calc R .
C5 C 0.4328(4) 0.1043(6) 0.5356(3) 0.0588(19) Uani 1 1 d . .
H5 H 0.4072 0.0665 0.5566 0.071 Uiso 1 1 calc R .
C6 C 0.4166(3) 0.0818(5) 0.4818(2) 0.0432(15) Uani 1 1 d . .
C7 C 0.3631(4) 0.0038(5) 0.4566(3) 0.0534(18) Uani 1 1 d . .
H7 H 0.3331 -0.0317 0.4752 0.064 Uiso 1 1 calc R .
C8 C 0.3550(3) -0.0202(5) 0.4048(2) 0.0473(16) Uani 1 1 d . .
H8 H 0.3192 -0.0720 0.3882 0.057 Uiso 1 1 calc R .
C9 C 0.3998(3) 0.0323(5) 0.3762(2) 0.0401(15) Uani 1 1 d . .
C10 C 0.3984(3) -0.0110(4) 0.3230(2) 0.0334(13) Uani 1 1 d . .
C11 C 0.4662(3) -0.0203(4) 0.3060(2) 0.0328(13) Uani 1 1 d . .
C12 C 0.4655(3) -0.0806(4) 0.2599(2) 0.0330(13) Uani 1 1 d . .
C13 C 0.3988(3) -0.1283(4) 0.2295(2) 0.0371(14) Uani 1 1 d . .
C14 C 0.3944(4) -0.1923(4) 0.1833(2) 0.0404(14) Uani 1 1 d . .
H14 H 0.4377 -0.2069 0.1726 0.048 Uiso 1 1 calc R .
C15 C 0.3286(4) -0.2330(5) 0.1539(3) 0.0525(17) Uani 1 1 d . .
H15 H 0.3280 -0.2771 0.1245 0.063 Uiso 1 1 calc R .
C16 C 0.2612(4) -0.2091(5) 0.1676(3) 0.0531(17) Uani 1 1 d . .
H16 H 0.2163 -0.2344 0.1465 0.064 Uiso 1 1 calc R .
C17 C 0.2623(3) -0.1490(5) 0.2116(3) 0.0459(16) Uani 1 1 d . .
H17 H 0.2180 -0.1340 0.2208 0.055 Uiso 1 1 calc R .
C18 C 0.3305(3) -0.1085(4) 0.2441(2) 0.0372(14) Uani 1 1 d . .
C19 C 0.3334(3) -0.0520(4) 0.2918(2) 0.0382(14) Uani 1 1 d . .
H19 H 0.2897 -0.0421 0.3024 0.046 Uiso 1 1 calc R .
C20 C 0.6109(3) 0.1981(5) 0.2827(2) 0.0385(14) Uani 1 1 d . .
H20 H 0.6094 0.1198 0.2841 0.046 Uiso 1 1 calc R .
C21 C 0.6550(3) 0.2495(6) 0.2542(2) 0.0474(16) Uani 1 1 d . .
H21 H 0.6813 0.2062 0.2353 0.057 Uiso 1 1 calc R .
C22 C 0.6597(3) 0.3645(6) 0.2539(3) 0.0518(17) Uani 1 1 d . .
H22 H 0.6909 0.3999 0.2362 0.062 Uiso 1 1 calc R .
C23 C 0.6185(3) 0.4273(5) 0.2797(2) 0.0463(15) Uani 1 1 d . .
H23 H 0.6215 0.5056 0.2796 0.056 Uiso 1 1 calc R .
C24 C 0.5720(3) 0.3744(5) 0.3061(2) 0.0371(14) Uani 1 1 d . .
C25 C 0.5198(3) 0.4279(5) 0.3332(2) 0.0394(14) Uani 1 1 d . .
C26 C 0.4826(3) 0.3523(5) 0.3586(2) 0.0351(13) Uani 1 1 d . .
C27 C 0.4280(3) 0.3989(5) 0.3812(3) 0.0501(17) Uani 1 1 d . .
H27 H 0.4035 0.3526 0.4000 0.060 Uiso 1 1 calc R .
C28 C 0.4103(4) 0.5120(6) 0.3760(3) 0.0586(19) Uani 1 1 d . .
H28 H 0.3737 0.5407 0.3909 0.070 Uiso 1 1 calc R .
C29 C 0.4468(4) 0.5841(5) 0.3484(3) 0.0574(18) Uani 1 1 d . .
H29 H 0.4339 0.6600 0.3446 0.069 Uiso 1 1 calc R .
C30 C 0.5015(3) 0.5421(5) 0.3272(3) 0.0475(16) Uani 1 1 d . .
H30 H 0.5263 0.5893 0.3090 0.057 Uiso 1 1 calc R .
C31 C 0.7705(4) 0.0888(8) 0.4490(3) 0.112(4) Uani 1 1 d . .
C32 C 0.8226(4) 0.1285(5) 0.4927(4) 0.097(3) Uani 1 1 d G .
H32 H 0.8342 0.2049 0.4957 0.116 Uiso 1 1 calc R .
C33 C 0.8573(3) 0.0540(9) 0.5320(2) 0.119(4) Uani 1 1 d G .
H33 H 0.8921 0.0806 0.5613 0.143 Uiso 1 1 calc R .
C34 C 0.8399(4) -0.0602(8) 0.5275(3) 0.128(4) Uani 1 1 d G .
H34 H 0.8631 -0.1101 0.5538 0.154 Uiso 1 1 calc R .
C35 C 0.7878(5) -0.1000(5) 0.4838(4) 0.140(5) Uani 1 1 d G U
H35 H 0.7762 -0.1764 0.4808 0.168 Uiso 1 1 calc R .
C36 C 0.7531(3) -0.0255(9) 0.4445(3) 0.108(3) Uani 1 1 d G U
H36 H 0.7183 -0.0521 0.4152 0.130 Uiso 1 1 calc R .
C37 C 0.7335(7) 0.1648(12) 0.4074(5) 0.192(6) Uani 1 1 d . U
H37A H 0.7217 0.2340 0.4225 0.288 Uiso 1 1 calc GR .
H37B H 0.6887 0.1303 0.3874 0.288 Uiso 1 1 calc GR .
H37C H 0.7658 0.1804 0.3848 0.288 Uiso 1 1 calc GR .

loop_
_atom_site_aniso_label
_atom_site_aniso_U_11
_atom_site_aniso_U_22
_atom_site_aniso_U_33
_atom_site_aniso_U_23
_atom_site_aniso_U_13
_atom_site_aniso_U_12
Pt1 0.03940(14) 0.03066(13) 0.03364(14) -0.00263(10) 0.01616(10) -0.00549(11)
O1 0.039(2) 0.035(2) 0.043(2) -0.0066(19) 0.016(2) -0.0039(19)
N1 0.048(3) 0.033(3) 0.034(3) 0.000(2) 0.021(2) -0.001(2)
N2 0.035(3) 0.033(3) 0.030(3) -0.001(2) 0.008(2) -0.005(2)
C1 0.046(4) 0.037(3) 0.039(4) -0.002(3) 0.014(3) 0.003(3)
C2 0.058(4) 0.051(4) 0.037(4) 0.000(3) 0.016(3) -0.011(3)
C3 0.069(5) 0.071(5) 0.047(5) -0.009(4) 0.018(4) -0.016(4)
C4 0.138(8) 0.057(5) 0.022(3) -0.015(3) 0.024(4) 0.005(5)
C5 0.081(5) 0.059(5) 0.046(4) 0.000(4) 0.036(4) 0.010(4)
C6 0.061(4) 0.042(3) 0.036(4) 0.003(3) 0.029(3) 0.003(3)
C7 0.075(5) 0.048(4) 0.051(4) -0.003(3) 0.041(4) -0.014(4)
C8 0.061(4) 0.040(3) 0.051(4) -0.009(3) 0.035(4) -0.017(3)
C9 0.043(3) 0.037(3) 0.048(4) -0.001(3) 0.027(3) -0.003(3)
C10 0.046(3) 0.022(3) 0.038(3) -0.004(2) 0.022(3) -0.006(3)
C11 0.044(3) 0.023(3) 0.036(3) 0.004(2) 0.018(3) 0.004(3)
C12 0.046(3) 0.020(3) 0.036(3) -0.001(2) 0.018(3) 0.000(3)
C13 0.057(4) 0.022(3) 0.035(4) 0.004(2) 0.018(3) -0.004(3)
C14 0.053(4) 0.031(3) 0.040(4) -0.001(3) 0.016(3) 0.001(3)
C15 0.076(5) 0.035(3) 0.044(4) -0.006(3) 0.011(4) -0.007(4)
C16 0.060(4) 0.044(4) 0.050(4) 0.001(3) 0.004(4) -0.014(3)
C17 0.050(4) 0.039(3) 0.050(4) -0.002(3) 0.015(3) -0.006(3)
C18 0.047(3) 0.029(3) 0.038(4) 0.004(3) 0.015(3) -0.008(3)
C19 0.042(3) 0.033(3) 0.048(4) 0.003(3) 0.027(3) -0.004(3)
C20 0.035(3) 0.038(3) 0.043(4) -0.004(3) 0.010(3) -0.005(3)
C21 0.041(3) 0.054(4) 0.054(4) -0.002(3) 0.022(3) -0.003(3)
C22 0.047(4) 0.057(4) 0.058(5) 0.012(4) 0.024(4) -0.013(4)
C23 0.043(3) 0.042(4) 0.055(4) 0.008(3) 0.013(3) -0.008(3)
C24 0.035(3) 0.040(3) 0.037(4) 0.000(3) 0.010(3) -0.007(3)
C25 0.033(3) 0.028(3) 0.050(4) -0.008(3) -0.003(3) -0.010(3)
C26 0.034(3) 0.034(3) 0.037(4) -0.003(3) 0.009(3) -0.006(3)
C27 0.054(4) 0.044(4) 0.061(5) -0.008(3) 0.030(4) -0.005(3)
C28 0.066(4) 0.050(4) 0.064(5) -0.012(4) 0.024(4) 0.005(4)
C29 0.064(4) 0.035(4) 0.073(5) -0.008(4) 0.017(4) 0.000(4)
C30 0.053(4) 0.035(3) 0.059(4) -0.007(3) 0.022(3) -0.013(3)
C31 0.076(6) 0.179(12) 0.095(8) 0.007(8) 0.047(6) 0.033(8)
C32 0.081(6) 0.132(8) 0.076(7) -0.017(7) 0.015(6) -0.008(6)
C33 0.107(8) 0.150(11) 0.095(9) -0.026(8) 0.013(7) -0.023(8)
C34 0.115(9) 0.140(11) 0.148(12) 0.017(9) 0.068(9) 0.046(8)
C35 0.141(8) 0.141(8) 0.166(9) -0.037(7) 0.089(7) -0.012(7)
C36 0.088(6) 0.146(7) 0.107(7) -0.062(6) 0.056(5) -0.024(6)
C37 0.146(10) 0.311(15) 0.119(10) 0.058(10) 0.033(8) 0.109(10)

loop_
_atom_type_symbol
_atom_type_description
_atom_type_scat_dispersion_real
_atom_type_scat_dispersion_imag
_atom_type_scat_source
C C 0.0033 0.0016 'International Tables Vol C Tables 4.2.6.8 and 6.1.1.4'
H H 0.0000 0.0000 'International Tables Vol C Tables 4.2.6.8 and 6.1.1.4'
N N 0.0061 0.0033 'International Tables Vol C Tables 4.2.6.8 and 6.1.1.4'
O O 0.0106 0.0060 'International Tables Vol C Tables 4.2.6.8 and 6.1.1.4'
Pt Pt -1.7033 8.3905 'International Tables Vol C Tables 4.2.6.8 and 6.1.1.4'

loop_
_geom_angle_atom_site_label_1
_geom_angle_atom_site_label_2
_geom_angle_atom_site_label_3
_geom_angle
_geom_angle_site_symmetry_3
N1 Pt1 O1 83.24(15) .
N2 Pt1 O1 94.62(16) .
N2 Pt1 N1 177.24(18) .
C26 Pt1 O1 172.16(19) .
C26 Pt1 N1 101.6(2) .
C26 Pt1 N2 80.7(2) .
C11 O1 Pt1 107.9(3) .
C1 N1 Pt1 122.7(4) .
C9 N1 Pt1 118.2(4) .
C9 N1 C1 118.8(5) .
C20 N2 Pt1 123.7(4) .
C20 N2 C24 118.8(5) .
C24 N2 Pt1 117.5(3) .
N1 C1 C6 121.3(5) .
C2 C1 N1 119.8(5) .
C2 C1 C6 118.9(5) .
C3 C2 C1 121.3(6) .
C2 C3 C4 120.0(7) .
C5 C4 C3 120.4(6) .
C4 C5 C6 120.6(6) .
C5 C6 C1 118.6(6) .
C5 C6 C7 123.9(6) .
C7 C6 C1 117.5(5) .
C8 C7 C6 120.2(5) .
C7 C8 C9 120.7(6) .
N1 C9 C8 121.0(5) .
N1 C9 C10 120.3(5) .
C8 C9 C10 118.5(5) .
C11 C10 C9 120.3(5) .
C19 C10 C9 119.6(5) .
C19 C10 C11 119.8(5) .
O1 C11 C10 120.8(5) .
O1 C11 C12 120.2(5) .
C12 C11 C10 118.9(5) .
C11 C12 C12 118.3(5) 2_655
C11 C12 C13 120.8(5) .
C13 C12 C12 120.5(5) 2_655
C12 C13 C14 123.7(5) .
C12 C13 C18 119.5(5) .
C14 C13 C18 116.8(5) .
C15 C14 C13 121.9(6) .
C14 C15 C16 120.8(6) .
C17 C16 C15 119.6(6) .
C16 C17 C18 120.9(6) .
C17 C18 C13 119.9(5) .
C19 C18 C13 118.3(5) .
C19 C18 C17 121.8(5) .
C10 C19 C18 122.3(5) .
N2 C20 C21 121.5(5) .
C22 C21 C20 119.3(6) .
C23 C22 C21 119.9(5) .
C22 C23 C24 120.0(6) .
N2 C24 C23 120.4(5) .
N2 C24 C25 111.9(5) .
C23 C24 C25 127.7(6) .
C26 C25 C24 114.6(5) .
C30 C25 C24 122.2(5) .
C30 C25 C26 122.6(6) .
C25 C26 Pt1 115.1(4) .
C25 C26 C27 116.3(5) .
C27 C26 Pt1 128.3(4) .
C28 C27 C26 121.1(6) .
C27 C28 C29 120.8(6) .
C30 C29 C28 119.5(6) .
C29 C30 C25 119.5(6) .
C32 C31 C36 120.0 .
C32 C31 C37 121.1(9) .
C36 C31 C37 118.9(9) .
C31 C32 C33 120.0 .
C34 C33 C32 120.0 .
C35 C34 C33 120.0 .
C34 C35 C36 120.0 .
C35 C36 C31 120.0 .

loop_
_geom_bond_atom_site_label_1
_geom_bond_atom_site_label_2
_geom_bond_distance
_geom_bond_site_symmetry_2
Pt1 O1 2.096(3) .
Pt1 N1 2.034(4) .
Pt1 N2 1.994(4) .
Pt1 C26 1.983(6) .
O1 C11 1.327(6) .
N1 C1 1.391(7) .
N1 C9 1.346(7) .
N2 C20 1.353(6) .
N2 C24 1.368(7) .
C1 C2 1.387(8) .
C1 C6 1.419(7) .
C2 C3 1.364(8) .
C3 C4 1.378(9) .
C4 C5 1.375(9) .
C5 C6 1.395(8) .
C6 C7 1.398(8) .
C7 C8 1.364(8) .
C8 C9 1.397(7) .
C9 C10 1.486(7) .
C10 C11 1.441(7) .
C10 C19 1.369(7) .
C11 C12 1.403(7) .
C12 C12 1.500(9) 2_655
C12 C13 1.416(8) .
C13 C14 1.417(7) .
C13 C18 1.435(7) .
C14 C15 1.364(8) .
C15 C16 1.415(8) .
C16 C17 1.355(8) .
C17 C18 1.425(8) .
C18 C19 1.410(7) .
C20 C21 1.382(7) .
C21 C22 1.366(8) .
C22 C23 1.362(8) .
C23 C24 1.384(7) .
C24 C25 1.480(8) .
C25 C26 1.400(8) .
C25 C30 1.394(7) .
C26 C27 1.408(7) .
C27 C28 1.379(8) .
C28 C29 1.398(8) .
C29 C30 1.369(8) .
C31 C32 1.3900 .
C31 C36 1.3900 .
C31 C37 1.451(11) .
C32 C33 1.3900 .
C33 C34 1.3900 .
C34 C35 1.3900 .
C35 C36 1.3900 .

loop_
_geom_torsion_atom_site_label_1
_geom_torsion_atom_site_label_2
_geom_torsion_atom_site_label_3
_geom_torsion_atom_site_label_4
_geom_torsion
_geom_torsion_site_symmetry_1
_geom_torsion_site_symmetry_4
Pt1 O1 C11 C10 -49.4(5) . .
Pt1 O1 C11 C12 132.9(4) . .
Pt1 N1 C1 C2 0.5(8) . .
Pt1 N1 C1 C6 -177.2(4) . .
Pt1 N1 C9 C8 -177.7(4) . .
Pt1 N1 C9 C10 6.6(7) . .
Pt1 N2 C20 C21 -178.2(4) . .
Pt1 N2 C24 C23 175.4(4) . .
Pt1 N2 C24 C25 -5.5(6) . .
Pt1 C26 C27 C28 -170.5(5) . .
O1 C11 C12 C12 -7.8(7) . 2_655
O1 C11 C12 C13 -179.9(5) . .
N1 C1 C2 C3 -178.2(6) . .
N1 C1 C6 C5 175.7(5) . .
N1 C1 C6 C7 -3.3(9) . .
N1 C9 C10 C11 36.6(8) . .
N1 C9 C10 C19 -149.5(5) . .
N2 C20 C21 C22 2.7(9) . .
N2 C24 C25 C26 3.9(7) . .
N2 C24 C25 C30 -167.2(5) . .
C1 N1 C9 C8 7.7(8) . .
C1 N1 C9 C10 -168.0(5) . .
C1 C2 C3 C4 4.1(11) . .
C1 C6 C7 C8 4.5(9) . .
C2 C1 C6 C5 -2.0(9) . .
C2 C1 C6 C7 179.0(6) . .
C2 C3 C4 C5 -5.3(12) . .
C3 C4 C5 C6 2.9(11) . .
C4 C5 C6 C1 0.8(10) . .
C4 C5 C6 C7 179.7(6) . .
C5 C6 C7 C8 -174.4(6) . .
C6 C1 C2 C3 -0.4(10) . .
C6 C7 C8 C9 0.2(10) . .
C7 C8 C9 N1 -6.5(9) . .
C7 C8 C9 C10 169.2(6) . .
C8 C9 C10 C11 -139.2(6) . .
C8 C9 C10 C19 34.8(8) . .
C9 N1 C1 C2 174.9(5) . .
C9 N1 C1 C6 -2.8(8) . .
C9 C10 C11 O1 -9.7(8) . .
C9 C10 C11 C12 168.1(5) . .
C9 C10 C19 C18 -170.9(5) . .
C10 C11 C12 C12 174.5(4) . 2_655
C10 C11 C12 C13 2.3(8) . .
C11 C10 C19 C18 3.1(8) . .
C11 C12 C13 C14 -178.6(5) . .
C11 C12 C13 C18 4.0(8) . .
C12 C12 C13 C14 9.4(7) 2_655 .
C12 C12 C13 C18 -168.0(4) 2_655 .
C12 C13 C14 C15 -177.4(5) . .
C12 C13 C18 C17 175.4(5) . .
C12 C13 C18 C19 -6.7(7) . .
C13 C14 C15 C16 2.4(9) . .
C13 C18 C19 C10 3.2(8) . .
C14 C13 C18 C17 -2.3(8) . .
C14 C13 C18 C19 175.7(5) . .
C14 C15 C16 C17 -2.8(10) . .
C15 C16 C17 C18 0.6(9) . .
C16 C17 C18 C13 1.9(9) . .
C16 C17 C18 C19 -176.0(5) . .
C17 C18 C19 C10 -178.9(5) . .
C18 C13 C14 C15 0.2(8) . .
C19 C10 C11 O1 176.4(5) . .
C19 C10 C11 C12 -5.9(8) . .
C20 N2 C24 C23 -3.4(8) . .
C20 N2 C24 C25 175.7(5) . .
C20 C21 C22 C23 -2.9(9) . .
C21 C22 C23 C24 0.0(9) . .
C22 C23 C24 N2 3.2(9) . .
C22 C23 C24 C25 -175.7(6) . .
C23 C24 C25 C26 -177.1(6) . .
C23 C24 C25 C30 11.8(9) . .
C24 N2 C20 C21 0.5(8) . .
C24 C25 C26 Pt1 -0.5(6) . .
C24 C25 C26 C27 -175.0(5) . .
C24 C25 C30 C29 172.7(6) . .
C25 C26 C27 C28 3.1(9) . .
C26 C25 C30 C29 2.3(9) . .
C26 C27 C28 C29 -0.7(10) . .
C27 C28 C29 C30 -1.1(10) . .
C28 C29 C30 C25 0.3(10) . .
C30 C25 C26 Pt1 170.5(5) . .
C30 C25 C26 C27 -4.0(9) . .
C31 C32 C33 C34 0.0 . .
C32 C31 C36 C35 0.0 . .
C32 C33 C34 C35 0.0 . .
C33 C34 C35 C36 0.0 . .
C34 C35 C36 C31 0.0 . .
C36 C31 C32 C33 0.0 . .
C37 C31 C32 C33 -180.0(7) . .
C37 C31 C36 C35 180.0(7) . .
